data_7209244
loop_
_publ_author_name
'Liu, Ying-Ying'
'Liu, Hai-Yan'
'Ma, Jian-Fang'
'Yang, Yan'
'Yang, Jin'

_publ_section_title
;
 Syntheses, structures and photoluminescent properties of Zn(ii) and
 Cd(ii) coordination polymers with flexible tripodal triazole-containing
 ligands
;
_journal_issue 10
_journal_name_full CrystEngComm
_journal_page_first 1897
_journal_paper_doi 10.1039/c2ce26958a
_journal_volume 15
_journal_year 2013
_chemical_formula_sum 'C60 H56 N18 O13 Zn3'
_chemical_formula_weight 1433.34
_chemical_name_systematic
;
?
;
_space_group_IT_number 2
_symmetry_cell_setting triclinic
_symmetry_space_group_name_Hall '-P 1'
_symmetry_space_group_name_H-M 'P -1'
_atom_sites_solution_hydrogens geom
_atom_sites_solution_primary direct
_atom_sites_solution_secondary difmap
_audit_creation_method SHELXL-97
_cell_angle_alpha 103.393(8)
_cell_angle_beta 102.889(7)
_cell_angle_gamma 105.532(2)
_cell_formula_units_Z 2
_cell_length_a 13.3713(14)
_cell_length_b 14.7967(17)
_cell_length_c 16.661(2)
_cell_measurement_temperature 293(2)
_cell_volume 2943.3(6)
_computing_cell_refinement CrysAlis
_computing_data_collection 'CrysAlis (Oxford Diffraction, 2006)'
_computing_data_reduction CrysAlis
_computing_structure_refinement 'SHELXL-97 (Sheldrick, 1997)'
_computing_structure_solution 'SHELXS-97 (Sheldrick, 1997)'
_diffrn_ambient_temperature 293(2)
_diffrn_detector_area_resol_mean 10.0
_diffrn_measured_fraction_theta_full 0.997
_diffrn_measured_fraction_theta_max 0.985
_diffrn_measurement_device_type 'Oxford Diffraction Gemini R Ultra'
_diffrn_measurement_method '\w scan'
_diffrn_radiation_monochromator graphite
_diffrn_radiation_source 'fine-focus sealed tube'
_diffrn_radiation_type MoK\a
_diffrn_radiation_wavelength 0.71073
_diffrn_reflns_av_R_equivalents 0.1266
_diffrn_reflns_av_sigmaI/netI 0.0908
_diffrn_reflns_limit_h_max 15
_diffrn_reflns_limit_h_min -15
_diffrn_reflns_limit_k_max 17
_diffrn_reflns_limit_k_min -17
_diffrn_reflns_limit_l_max 19
_diffrn_reflns_limit_l_min -19
_diffrn_reflns_number 44601
_diffrn_reflns_theta_full 25.00
_diffrn_reflns_theta_max 25.21
_diffrn_reflns_theta_min 1.83
_exptl_absorpt_coefficient_mu 1.297
_exptl_absorpt_correction_T_max 0.8001
_exptl_absorpt_correction_T_min 0.7376
_exptl_absorpt_correction_type multi-scan
_exptl_absorpt_process_details
;
CrysAlis (Oxford Diffraction, 2006)
;
_exptl_crystal_colour colorless
_exptl_crystal_density_diffrn 1.617
_exptl_crystal_density_method 'not measured'
_exptl_crystal_description block
_exptl_crystal_F_000 1472
_exptl_crystal_size_max 0.25
_exptl_crystal_size_mid 0.23
_exptl_crystal_size_min 0.18
_refine_diff_density_max 0.601
_refine_diff_density_min -0.702
_refine_diff_density_rms 0.099
_refine_ls_extinction_method none
_refine_ls_goodness_of_fit_ref 1.003
_refine_ls_hydrogen_treatment mixed
_refine_ls_matrix_type full
_refine_ls_number_parameters 863
_refine_ls_number_reflns 10468
_refine_ls_number_restraints 3
_refine_ls_restrained_S_all 1.003
_refine_ls_R_factor_all 0.1316
_refine_ls_R_factor_gt 0.0660
_refine_ls_shift/su_max 0.001
_refine_ls_shift/su_mean 0.000
_refine_ls_structure_factor_coef Fsqd
_refine_ls_weighting_details 'calc w=1/[\s^2^(Fo^2^)+(0.0945P)^2^+0.0000P] where P=(Fo^2^+2Fc^2^)/3'
_refine_ls_weighting_scheme calc
_refine_ls_wR_factor_gt 0.1516
_refine_ls_wR_factor_ref 0.1854
_reflns_number_gt 5766
_reflns_number_total 10468
_reflns_threshold_expression >2sigma(I)
_cod_data_source_file c2ce26958a.txt
_cod_data_source_block 5
_cod_depositor_comments
;
The following automatic conversions were performed:

'_symmetry_cell_setting' value 'Triclinic' changed to 'triclinic'
according to /home/saulius/struct/CIF-dictionaries/cif_core.dic
dictionary named 'cif_core.dic' version 2.4.2 from 2011-04-26.

Automatic conversion script
Id: cif_fix_values 1891 2012-01-12 08:04:46Z andrius 
;
_cod_original_sg_symbol_H-M P-1
_cod_database_code 7209244

loop_
_symmetry_equiv_pos_as_xyz
'x, y, z'
'-x, -y, -z'

loop_
_atom_site_label
_atom_site_type_symbol
_atom_site_fract_x
_atom_site_fract_y
_atom_site_fract_z
_atom_site_U_iso_or_equiv
_atom_site_adp_type
_atom_site_occupancy
_atom_site_symmetry_multiplicity
_atom_site_calc_flag
_atom_site_refinement_flags
Zn1 Zn 0.70891(6) 0.31706(6) 0.52097(5) 0.0495(2) Uani 1 1 d .
Zn2 Zn 1.31894(6) 0.36535(6) 1.14223(5) 0.0458(2) Uani 1 1 d .
Zn3 Zn 1.28214(6) -0.01108(6) 0.81784(5) 0.0482(2) Uani 1 1 d .
C1 C 1.1194(5) 0.0301(5) 0.7263(5) 0.0441(16) Uani 1 1 d .
C2 C 1.0467(4) 0.0879(4) 0.6993(4) 0.0362(13) Uani 1 1 d .
C3 C 1.0341(5) 0.1617(5) 0.7596(4) 0.0396(14) Uani 1 1 d .
H3 H 1.0708 0.1769 0.8180 0.048 Uiso 1 1 calc R
C4 C 0.9671(5) 0.2136(5) 0.7338(4) 0.0407(14) Uani 1 1 d .
H4 H 0.9582 0.2628 0.7750 0.049 Uiso 1 1 calc R
C5 C 0.9127(5) 0.1920(4) 0.6458(4) 0.0378(14) Uani 1 1 d .
C6 C 0.9265(5) 0.1193(5) 0.5860(4) 0.0446(15) Uani 1 1 d .
H6 H 0.8916 0.1053 0.5274 0.054 Uiso 1 1 calc R
C7 C 0.9923(5) 0.0661(5) 0.6121(4) 0.0434(15) Uani 1 1 d .
H7 H 0.9999 0.0159 0.5711 0.052 Uiso 1 1 calc R
C8 C 0.8403(5) 0.2510(5) 0.6203(5) 0.0442(16) Uani 1 1 d .
C9 C 0.5834(7) 0.2389(5) 0.3562(5) 0.0550(18) Uani 1 1 d .
C10 C 0.5491(5) 0.2130(5) 0.2572(4) 0.0417(15) Uani 1 1 d .
C11 C 0.4621(5) 0.1274(5) 0.2081(4) 0.0486(16) Uani 1 1 d .
H11 H 0.4234 0.0897 0.2359 0.058 Uiso 1 1 calc R
C12 C 0.4327(5) 0.0980(5) 0.1202(4) 0.0425(15) Uani 1 1 d .
H12 H 0.3753 0.0398 0.0885 0.051 Uiso 1 1 calc R
C13 C 0.4878(5) 0.1543(5) 0.0771(4) 0.0381(14) Uani 1 1 d .
C14 C 0.5725(5) 0.2407(5) 0.1265(4) 0.0446(15) Uani 1 1 d .
H14 H 0.6094 0.2801 0.0990 0.053 Uiso 1 1 calc R
C15 C 0.6031(5) 0.2693(5) 0.2153(4) 0.0474(16) Uani 1 1 d .
H15 H 0.6607 0.3273 0.2472 0.057 Uiso 1 1 calc R
C16 C 0.4555(7) 0.1239(6) -0.0199(5) 0.0557(18) Uani 1 1 d .
C17 C 1.1723(5) 0.4191(5) 1.0501(5) 0.0397(15) Uani 1 1 d .
C18 C 1.0825(5) 0.4625(4) 1.0246(4) 0.0377(14) Uani 1 1 d .
C19 C 1.0586(5) 0.5263(5) 1.0866(4) 0.0421(15) Uani 1 1 d .
H19 H 1.0973 0.5437 1.1449 0.051 Uiso 1 1 calc R
C20 C 0.9772(5) 0.5637(5) 1.0615(4) 0.0410(14) Uani 1 1 d .
H20 H 0.9622 0.6074 1.1031 0.049 Uiso 1 1 calc R
C21 C 1.3611(5) 0.3929(5) 1.3240(4) 0.0477(16) Uani 1 1 d .
C22 C 1.4348(5) 0.4471(4) 1.4147(4) 0.0368(14) Uani 1 1 d .
C23 C 1.5411(5) 0.5058(5) 1.4310(4) 0.0464(16) Uani 1 1 d .
H23 H 1.5702 0.5091 1.3855 0.056 Uiso 1 1 calc R
C24 C 1.6046(5) 0.5600(5) 1.5159(4) 0.0431(15) Uani 1 1 d .
H24 H 1.6750 0.6019 1.5262 0.052 Uiso 1 1 calc R
C25 C 1.1516(6) -0.2335(5) 0.7810(5) 0.062(2) Uani 1 1 d .
H25 H 1.1226 -0.2470 0.7217 0.075 Uiso 1 1 calc R
C26 C 1.2401(5) -0.1563(5) 0.9116(4) 0.0435(15) Uani 1 1 d .
H26 H 1.2851 -0.1077 0.9630 0.052 Uiso 1 1 calc R
C27 C 1.1797(6) -0.2954(5) 0.9730(4) 0.0467(16) Uani 1 1 d .
H27A H 1.2360 -0.3253 0.9808 0.056 Uiso 1 1 calc R
H27B H 1.1096 -0.3473 0.9549 0.056 Uiso 1 1 calc R
C28 C 1.1935(5) -0.2213(4) 1.0584(4) 0.0390(14) Uani 1 1 d .
C29 C 1.1304(4) -0.1598(4) 1.0597(4) 0.0375(14) Uani 1 1 d .
C30 C 1.0334(5) -0.1802(5) 0.9807(5) 0.0494(17) Uani 1 1 d .
H30A H 1.0494 -0.1292 0.9541 0.074 Uiso 1 1 calc R
H30B H 0.9699 -0.1812 0.9988 0.074 Uiso 1 1 calc R
H30C H 1.0202 -0.2428 0.9398 0.074 Uiso 1 1 calc R
C31 C 1.1538(4) -0.0813(4) 1.1350(4) 0.0382(14) Uani 1 1 d .
C32 C 1.0947(5) -0.0075(5) 1.1329(4) 0.0418(14) Uani 1 1 d .
H32A H 1.0217 -0.0402 1.0927 0.050 Uiso 1 1 calc R
H32B H 1.0886 0.0187 1.1899 0.050 Uiso 1 1 calc R
C33 C 1.2168(5) 0.1481(5) 1.0248(4) 0.0412(14) Uani 1 1 d .
H33 H 1.2352 0.1616 0.9772 0.049 Uiso 1 1 calc R
C34 C 1.2041(5) 0.1697(5) 1.1504(4) 0.0414(15) Uani 1 1 d .
H34 H 1.2096 0.1980 1.2079 0.050 Uiso 1 1 calc R
C35 C 1.2339(5) -0.0691(4) 1.2112(4) 0.0381(14) Uani 1 1 d .
C36 C 1.2889(5) -0.1379(4) 1.2110(4) 0.0383(14) Uani 1 1 d .
C37 C 1.2705(5) -0.2133(5) 1.1352(5) 0.0429(16) Uani 1 1 d .
C38 C 1.3297(6) -0.2875(5) 1.1350(5) 0.0555(18) Uani 1 1 d .
H38A H 1.2852 -0.3455 1.1429 0.083 Uiso 1 1 calc R
H38B H 1.3972 -0.2590 1.1813 0.083 Uiso 1 1 calc R
H38C H 1.3444 -0.3050 1.0807 0.083 Uiso 1 1 calc R
C39 C 1.2546(5) 0.0115(5) 1.2926(4) 0.0508(17) Uani 1 1 d .
H39A H 1.2498 0.0699 1.2787 0.076 Uiso 1 1 calc R
H39B H 1.3261 0.0253 1.3306 0.076 Uiso 1 1 calc R
H39C H 1.2012 -0.0091 1.3208 0.076 Uiso 1 1 calc R
C40 C 1.3723(5) -0.1279(5) 1.2942(4) 0.0463(16) Uani 1 1 d .
H40A H 1.3539 -0.0956 1.3437 0.056 Uiso 1 1 calc R
H40B H 1.3711 -0.1929 1.2971 0.056 Uiso 1 1 calc R
C41 C 1.6433(6) 0.0261(5) 1.3493(5) 0.0524(18) Uani 1 1 d .
H41 H 1.7097 0.0696 1.3881 0.063 Uiso 1 1 calc R
C42 C 1.5223(5) -0.0628(5) 1.2328(4) 0.0439(15) Uani 1 1 d .
H42 H 1.4837 -0.0949 1.1746 0.053 Uiso 1 1 calc R
C45 C 0.3418(6) 0.1976(5) 0.6190(6) 0.0567(19) Uani 1 1 d .
H45A H 0.3528 0.1664 0.6638 0.068 Uiso 1 1 calc R
H45B H 0.3042 0.1459 0.5640 0.068 Uiso 1 1 calc R
C46 C 0.2713(5) 0.2598(4) 0.6365(4) 0.0409(15) Uani 1 1 d .
C47 C 0.1998(5) 0.2723(5) 0.5698(4) 0.0460(16) Uani 1 1 d .
C48 C 0.1414(5) 0.3369(5) 0.5900(5) 0.0473(17) Uani 1 1 d .
C49 C 0.1628(5) 0.3915(5) 0.6737(5) 0.0520(18) Uani 1 1 d .
C50 C 0.2347(5) 0.3782(5) 0.7419(5) 0.0488(16) Uani 1 1 d .
C51 C 0.2845(5) 0.3081(5) 0.7237(4) 0.0428(15) Uani 1 1 d .
C52 C 0.3495(6) 0.2825(6) 0.7966(5) 0.065(2) Uani 1 1 d .
H52A H 0.4246 0.3233 0.8139 0.097 Uiso 1 1 calc R
H52B H 0.3436 0.2144 0.7771 0.097 Uiso 1 1 calc R
H52C H 0.3216 0.2937 0.8449 0.097 Uiso 1 1 calc R
C53 C 0.1060(8) 0.4682(7) 0.6950(7) 0.085(3) Uani 1 1 d .
H53A H 0.0729 0.4798 0.6427 0.127 Uiso 1 1 calc R
H53B H 0.1589 0.5289 0.7349 0.127 Uiso 1 1 calc R
H53C H 0.0510 0.4437 0.7205 0.127 Uiso 1 1 calc R
C54 C 0.1819(8) 0.2152(6) 0.4756(5) 0.077(2) Uani 1 1 d .
H54A H 0.2459 0.1994 0.4708 0.115 Uiso 1 1 calc R
H54B H 0.1678 0.2550 0.4393 0.115 Uiso 1 1 calc R
H54C H 0.1207 0.1554 0.4575 0.115 Uiso 1 1 calc R
C55 C 0.2588(6) 0.4399(7) 0.8343(6) 0.074(2) Uani 1 1 d .
H55A H 0.2113 0.4792 0.8363 0.088 Uiso 1 1 calc R
H55B H 0.2436 0.3967 0.8692 0.088 Uiso 1 1 calc R
C56 C 0.4527(5) 0.5224(5) 0.8345(5) 0.0499(16) Uani 1 1 d .
H56 H 0.4447 0.4927 0.7767 0.060 Uiso 1 1 calc R
C57 C 0.5156(6) 0.6079(6) 0.9643(5) 0.0584(19) Uani 1 1 d .
H57 H 0.5644 0.6516 1.0168 0.070 Uiso 1 1 calc R
C58 C 0.6021(5) 0.3623(5) 0.6622(4) 0.0452(16) Uani 1 1 d .
H58 H 0.6640 0.4152 0.6973 0.054 Uiso 1 1 calc R
C59 C 0.4952(5) 0.2427(5) 0.5561(5) 0.0486(16) Uani 1 1 d .
H59 H 0.4640 0.1942 0.5024 0.058 Uiso 1 1 calc R
C60 C 0.1711(5) 0.4997(5) 0.5069(5) 0.0531(18) Uani 1 1 d .
H60 H 0.2063 0.5303 0.5658 0.064 Uiso 1 1 calc R
C61 C 0.1193(5) 0.4696(5) 0.3733(5) 0.0548(18) Uani 1 1 d .
H61 H 0.1125 0.4767 0.3185 0.066 Uiso 1 1 calc R
C62 C 0.0547(6) 0.3399(6) 0.5161(6) 0.071(2) Uani 1 1 d .
H62A H 0.0209 0.2746 0.4740 0.085 Uiso 1 1 calc R
H62B H -0.0011 0.3576 0.5380 0.085 Uiso 1 1 calc R
N1 N 1.2206(4) -0.1439(4) 0.8337(3) 0.0444(13) Uani 1 1 d .
N2 N 1.1289(5) -0.2995(4) 0.8199(4) 0.0640(17) Uani 1 1 d .
N3 N 1.1865(4) -0.2477(4) 0.9053(3) 0.0416(12) Uani 1 1 d .
N4 N 1.2444(4) 0.2177(4) 1.1017(3) 0.0386(12) Uani 1 1 d .
N5 N 1.1615(4) 0.0590(4) 1.0231(4) 0.0447(13) Uani 1 1 d .
N6 N 1.1541(4) 0.0743(4) 1.1059(3) 0.0396(12) Uani 1 1 d .
N7 N 1.5602(4) -0.0111(5) 1.3739(4) 0.0525(14) Uani 1 1 d .
N8 N 1.6254(4) -0.0037(4) 1.2625(3) 0.0389(12) Uani 1 1 d .
N9 N 1.4826(4) -0.0696(4) 1.2972(3) 0.0397(12) Uani 1 1 d .
N10 N 0.5946(4) 0.3095(4) 0.5827(4) 0.0447(13) Uani 1 1 d .
N11 N 0.4479(4) 0.2555(4) 0.6165(4) 0.0441(13) Uani 1 1 d .
N12 N 0.5153(5) 0.3335(4) 0.6870(4) 0.0488(13) Uani 1 1 d .
N13 N 0.3740(4) 0.5062(4) 0.8715(4) 0.0486(13) Uani 1 1 d .
N14 N 0.4127(6) 0.5617(5) 0.9549(4) 0.0608(16) Uani 1 1 d .
N15 N 0.5439(4) 0.5866(4) 0.8918(3) 0.0407(12) Uani 1 1 d .
N16 N 0.0980(4) 0.4107(4) 0.4729(4) 0.0510(15) Uani 1 1 d .
N17 N 0.1875(4) 0.5398(4) 0.4455(3) 0.0428(12) Uani 1 1 d .
N18 N 0.0624(5) 0.3892(5) 0.3863(4) 0.0649(18) Uani 1 1 d .
O1 O 1.1181(4) -0.0443(4) 0.6731(4) 0.0666(15) Uani 1 1 d .
O2 O 1.1819(4) 0.0635(3) 0.8042(3) 0.0508(11) Uani 1 1 d .
O3 O 0.7919(4) 0.2278(3) 0.5394(3) 0.0493(11) Uani 1 1 d .
O4 O 0.8341(4) 0.3190(4) 0.6760(3) 0.0619(14) Uani 1 1 d .
O5 O 0.6713(5) 0.3041(4) 0.3964(3) 0.0680(15) Uani 1 1 d .
O6 O 0.5230(6) 0.1912(5) 0.3882(4) 0.092(2) Uani 1 1 d .
O7 O 0.4794(12) 0.1846(7) -0.0599(6) 0.072(4) Uani 0.50 1 d P
O7' O 0.5367(10) 0.1588(9) -0.0482(8) 0.065(3) Uiso 0.50 1 d P
O8 O 0.3741(4) 0.0468(4) -0.0610(3) 0.0549(12) Uani 1 1 d .
O9 O 1.2202(4) 0.4420(3) 1.1312(3) 0.0522(12) Uani 1 1 d .
O10 O 1.1917(4) 0.3626(4) 0.9942(3) 0.0535(12) Uani 1 1 d .
O11 O 1.4022(4) 0.4084(4) 1.2649(3) 0.0515(12) Uani 1 1 d .
O12 O 1.2680(4) 0.3401(5) 1.3117(3) 0.0755(17) Uani 1 1 d .
O1W O 1.0584(12) 0.1687(13) 1.2644(13) 0.232(7) Uani 1 1 d D
H1B H 1.096(16) 0.229(10) 1.303(16) 0.349 Uiso 1 1 d D
H1A H 0.988(6) 0.159(19) 1.262(19) 0.349 Uiso 1 1 d D

loop_
_atom_site_aniso_label
_atom_site_aniso_U_11
_atom_site_aniso_U_22
_atom_site_aniso_U_33
_atom_site_aniso_U_23
_atom_site_aniso_U_13
_atom_site_aniso_U_12
Zn1 0.0460(4) 0.0513(5) 0.0538(5) 0.0234(4) 0.0113(4) 0.0175(4)
Zn2 0.0432(4) 0.0432(5) 0.0477(5) 0.0142(4) 0.0072(3) 0.0146(3)
Zn3 0.0438(4) 0.0493(5) 0.0515(5) 0.0186(4) 0.0090(4) 0.0173(4)
C1 0.037(3) 0.048(4) 0.061(4) 0.026(4) 0.025(3) 0.019(3)
C2 0.028(3) 0.042(4) 0.043(3) 0.018(3) 0.013(3) 0.013(3)
C3 0.033(3) 0.042(4) 0.040(3) 0.015(3) 0.005(3) 0.011(3)
C4 0.039(3) 0.041(4) 0.042(4) 0.012(3) 0.011(3) 0.015(3)
C5 0.032(3) 0.034(3) 0.049(4) 0.020(3) 0.011(3) 0.009(3)
C6 0.043(3) 0.052(4) 0.040(3) 0.016(3) 0.006(3) 0.023(3)
C7 0.042(3) 0.048(4) 0.043(4) 0.015(3) 0.013(3) 0.019(3)
C8 0.035(3) 0.040(4) 0.061(4) 0.028(3) 0.010(3) 0.010(3)
C9 0.071(5) 0.041(4) 0.056(4) 0.016(4) 0.014(4) 0.026(4)
C10 0.051(4) 0.044(4) 0.029(3) 0.009(3) 0.004(3) 0.023(3)
C11 0.049(4) 0.046(4) 0.050(4) 0.018(3) 0.013(3) 0.014(3)
C12 0.036(3) 0.041(4) 0.044(4) 0.012(3) 0.002(3) 0.012(3)
C13 0.038(3) 0.039(3) 0.036(3) 0.010(3) 0.010(3) 0.014(3)
C14 0.038(3) 0.040(4) 0.058(4) 0.017(3) 0.018(3) 0.013(3)
C15 0.046(4) 0.036(4) 0.045(4) 0.002(3) -0.001(3) 0.011(3)
C16 0.076(5) 0.048(4) 0.049(4) 0.015(4) 0.026(4) 0.023(4)
C17 0.033(3) 0.034(3) 0.059(4) 0.023(3) 0.014(3) 0.014(3)
C18 0.034(3) 0.031(3) 0.048(4) 0.016(3) 0.008(3) 0.011(3)
C19 0.037(3) 0.045(4) 0.044(4) 0.018(3) 0.006(3) 0.014(3)
C20 0.042(3) 0.038(3) 0.047(4) 0.014(3) 0.017(3) 0.015(3)
C21 0.045(4) 0.045(4) 0.046(4) 0.006(3) 0.007(3) 0.017(3)
C22 0.040(3) 0.032(3) 0.036(3) 0.007(3) 0.007(3) 0.014(3)
C23 0.046(4) 0.055(4) 0.044(4) 0.020(3) 0.018(3) 0.017(3)
C24 0.038(3) 0.042(4) 0.040(4) 0.012(3) 0.004(3) 0.005(3)
C25 0.071(5) 0.042(4) 0.050(4) 0.011(4) -0.005(4) 0.005(4)
C26 0.047(3) 0.038(4) 0.045(4) 0.015(3) 0.012(3) 0.014(3)
C27 0.053(4) 0.037(4) 0.058(4) 0.025(3) 0.019(3) 0.018(3)
C28 0.036(3) 0.031(3) 0.053(4) 0.018(3) 0.015(3) 0.010(3)
C29 0.028(3) 0.032(3) 0.051(4) 0.013(3) 0.009(3) 0.009(2)
C30 0.039(3) 0.040(4) 0.060(4) 0.012(3) 0.003(3) 0.012(3)
C31 0.028(3) 0.035(3) 0.056(4) 0.023(3) 0.018(3) 0.007(2)
C32 0.038(3) 0.036(3) 0.052(4) 0.015(3) 0.012(3) 0.013(3)
C33 0.034(3) 0.047(4) 0.048(4) 0.017(3) 0.015(3) 0.019(3)
C34 0.047(3) 0.038(4) 0.037(3) 0.009(3) 0.009(3) 0.015(3)
C35 0.031(3) 0.039(3) 0.045(4) 0.018(3) 0.013(3) 0.008(3)
C36 0.030(3) 0.038(3) 0.047(4) 0.019(3) 0.009(3) 0.010(3)
C37 0.030(3) 0.039(4) 0.066(4) 0.030(3) 0.016(3) 0.009(3)
C38 0.055(4) 0.049(4) 0.070(5) 0.025(4) 0.013(4) 0.028(3)
C39 0.045(4) 0.057(4) 0.053(4) 0.023(4) 0.016(3) 0.016(3)
C40 0.037(3) 0.053(4) 0.053(4) 0.027(3) 0.014(3) 0.013(3)
C41 0.043(4) 0.049(4) 0.051(4) 0.004(3) 0.001(3) 0.014(3)
C42 0.040(3) 0.050(4) 0.038(3) 0.014(3) 0.003(3) 0.015(3)
C45 0.049(4) 0.045(4) 0.085(5) 0.028(4) 0.029(4) 0.016(3)
C46 0.034(3) 0.036(3) 0.056(4) 0.021(3) 0.015(3) 0.009(3)
C47 0.040(3) 0.035(3) 0.060(4) 0.026(3) 0.013(3) 0.001(3)
C48 0.029(3) 0.050(4) 0.065(5) 0.036(4) 0.008(3) 0.006(3)
C49 0.033(3) 0.049(4) 0.079(5) 0.027(4) 0.026(3) 0.009(3)
C50 0.035(3) 0.052(4) 0.061(4) 0.021(3) 0.023(3) 0.007(3)
C51 0.038(3) 0.048(4) 0.048(4) 0.023(3) 0.020(3) 0.013(3)
C52 0.064(5) 0.071(5) 0.065(5) 0.041(4) 0.015(4) 0.020(4)
C53 0.076(6) 0.076(6) 0.141(9) 0.053(6) 0.062(6) 0.049(5)
C54 0.086(6) 0.058(5) 0.064(5) 0.014(4) 0.012(4) 0.000(4)
C55 0.054(4) 0.084(6) 0.074(6) 0.015(5) 0.036(4) 0.003(4)
C56 0.047(4) 0.057(4) 0.047(4) 0.013(3) 0.021(3) 0.015(3)
C57 0.063(5) 0.067(5) 0.038(4) 0.018(4) 0.015(3) 0.011(4)
C58 0.046(4) 0.039(4) 0.053(4) 0.017(3) 0.012(3) 0.017(3)
C59 0.050(4) 0.053(4) 0.047(4) 0.014(3) 0.018(3) 0.022(3)
C60 0.044(4) 0.055(4) 0.048(4) 0.021(3) -0.001(3) 0.005(3)
C61 0.047(4) 0.053(4) 0.058(4) 0.019(4) 0.003(3) 0.016(3)
C62 0.043(4) 0.066(5) 0.103(7) 0.054(5) 0.006(4) 0.007(4)
N1 0.044(3) 0.045(3) 0.044(3) 0.016(3) 0.007(2) 0.017(3)
N2 0.075(4) 0.041(3) 0.054(4) 0.011(3) -0.001(3) 0.004(3)
N3 0.042(3) 0.030(3) 0.048(3) 0.012(2) 0.008(2) 0.010(2)
N4 0.039(3) 0.034(3) 0.040(3) 0.011(2) 0.002(2) 0.017(2)
N5 0.038(3) 0.039(3) 0.049(3) 0.009(2) 0.006(2) 0.011(2)
N6 0.041(3) 0.033(3) 0.042(3) 0.013(2) 0.005(2) 0.013(2)
N7 0.042(3) 0.062(4) 0.047(3) 0.008(3) 0.013(3) 0.017(3)
N8 0.030(3) 0.043(3) 0.041(3) 0.011(2) 0.005(2) 0.014(2)
N9 0.035(3) 0.047(3) 0.040(3) 0.020(3) 0.011(2) 0.014(2)
N10 0.040(3) 0.042(3) 0.056(4) 0.021(3) 0.014(3) 0.017(2)
N11 0.042(3) 0.042(3) 0.055(3) 0.019(3) 0.019(3) 0.019(2)
N12 0.049(3) 0.049(3) 0.054(3) 0.019(3) 0.022(3) 0.019(3)
N13 0.048(3) 0.054(3) 0.047(3) 0.018(3) 0.023(3) 0.012(3)
N14 0.077(4) 0.074(4) 0.040(3) 0.022(3) 0.027(3) 0.028(4)
N15 0.042(3) 0.042(3) 0.036(3) 0.012(2) 0.007(2) 0.015(2)
N16 0.035(3) 0.044(3) 0.068(4) 0.029(3) 0.000(3) 0.009(2)
N17 0.038(3) 0.046(3) 0.046(3) 0.024(3) 0.008(2) 0.013(2)
N18 0.057(4) 0.051(4) 0.066(4) 0.016(3) -0.008(3) 0.008(3)
O1 0.062(3) 0.068(4) 0.072(3) 0.011(3) 0.011(3) 0.042(3)
O2 0.046(2) 0.059(3) 0.052(3) 0.024(2) 0.007(2) 0.025(2)
O3 0.050(3) 0.059(3) 0.044(3) 0.021(2) 0.008(2) 0.027(2)
O4 0.071(3) 0.058(3) 0.061(3) 0.014(3) 0.010(3) 0.041(3)
O5 0.069(3) 0.063(3) 0.055(3) 0.018(3) -0.005(3) 0.016(3)
O6 0.131(6) 0.076(4) 0.051(3) 0.021(3) 0.027(4) 0.006(4)
O7 0.135(11) 0.035(6) 0.035(5) 0.015(4) 0.027(6) 0.010(6)
O8 0.044(3) 0.066(3) 0.047(3) 0.016(2) 0.007(2) 0.013(2)
O9 0.049(3) 0.051(3) 0.057(3) 0.021(2) 0.004(2) 0.023(2)
O10 0.055(3) 0.055(3) 0.066(3) 0.027(3) 0.022(2) 0.033(2)
O11 0.057(3) 0.059(3) 0.039(2) 0.018(2) 0.010(2) 0.021(2)
O12 0.043(3) 0.094(4) 0.049(3) -0.012(3) 0.005(2) -0.003(3)
O1W 0.149(10) 0.206(15) 0.252(17) -0.043(11) 0.072(12) 0.009(10)

loop_
_atom_type_symbol
_atom_type_description
_atom_type_scat_dispersion_real
_atom_type_scat_dispersion_imag
_atom_type_scat_source
C C 0.0033 0.0016 'International Tables Vol C Tables 4.2.6.8 and 6.1.1.4'
H H 0.0000 0.0000 'International Tables Vol C Tables 4.2.6.8 and 6.1.1.4'
N N 0.0061 0.0033 'International Tables Vol C Tables 4.2.6.8 and 6.1.1.4'
O O 0.0106 0.0060 'International Tables Vol C Tables 4.2.6.8 and 6.1.1.4'
Zn Zn 0.2839 1.4301 'International Tables Vol C Tables 4.2.6.8 and 6.1.1.4'

loop_
_geom_angle_atom_site_label_1
_geom_angle_atom_site_label_2
_geom_angle_atom_site_label_3
_geom_angle
_geom_angle_site_symmetry_1
_geom_angle_site_symmetry_3
O3 Zn1 O5 106.9(2) . .
O3 Zn1 N10 113.2(2) . .
O5 Zn1 N10 120.8(2) . .
O3 Zn1 N17 110.7(2) . 2_666
O5 Zn1 N17 92.2(2) . 2_666
N10 Zn1 N17 111.0(2) . 2_666
O11 Zn2 O9 106.6(2) . .
O11 Zn2 N4 109.3(2) . .
O9 Zn2 N4 114.8(2) . .
O11 Zn2 N15 92.0(2) . 2_767
O9 Zn2 N15 115.6(2) . 2_767
N4 Zn2 N15 115.4(2) . 2_767
O2 Zn3 O8 105.4(2) . 1_656
O2 Zn3 N1 115.8(2) . .
O8 Zn3 N1 92.3(2) 1_656 .
O2 Zn3 N8 110.4(2) . 2_857
O8 Zn3 N8 110.3(2) 1_656 2_857
N1 Zn3 N8 120.0(2) . 2_857
O1 C1 O2 122.9(6) . .
O1 C1 C2 120.1(6) . .
O2 C1 C2 116.9(6) . .
C3 C2 C7 119.5(5) . .
C3 C2 C1 121.3(6) . .
C7 C2 C1 119.3(6) . .
C2 C3 C4 120.5(6) . .
C2 C3 H3 119.7 . .
C4 C3 H3 119.7 . .
C3 C4 C5 120.0(6) . .
C3 C4 H4 120.0 . .
C5 C4 H4 120.0 . .
C6 C5 C4 119.2(5) . .
C6 C5 C8 122.5(6) . .
C4 C5 C8 118.3(6) . .
C5 C6 C7 120.6(6) . .
C5 C6 H6 119.7 . .
C7 C6 H6 119.7 . .
C2 C7 C6 120.1(6) . .
C2 C7 H7 119.9 . .
C6 C7 H7 119.9 . .
O4 C8 O3 123.9(6) . .
O4 C8 C5 120.2(6) . .
O3 C8 C5 115.8(6) . .
O6 C9 O5 125.5(8) . .
O6 C9 C10 117.7(7) . .
O5 C9 C10 116.8(7) . .
C15 C10 C11 118.8(6) . .
C15 C10 C9 122.4(6) . .
C11 C10 C9 118.7(6) . .
C12 C11 C10 121.0(6) . .
C12 C11 H11 119.5 . .
C10 C11 H11 119.5 . .
C11 C12 C13 120.6(6) . .
C11 C12 H12 119.7 . .
C13 C12 H12 119.7 . .
C14 C13 C12 118.0(6) . .
C14 C13 C16 120.6(6) . .
C12 C13 C16 121.4(6) . .
C15 C14 C13 121.3(6) . .
C15 C14 H14 119.4 . .
C13 C14 H14 119.4 . .
C10 C15 C14 120.3(6) . .
C10 C15 H15 119.8 . .
C14 C15 H15 119.8 . .
O7 C16 O8 116.4(8) . .
O7 C16 O7' 43.3(7) . .
O8 C16 O7' 125.4(8) . .
O7 C16 C13 122.0(8) . .
O8 C16 C13 117.3(6) . .
O7' C16 C13 112.2(8) . .
O10 C17 O9 123.6(5) . .
O10 C17 C18 119.9(6) . .
O9 C17 C18 116.4(6) . .
C20 C18 C19 119.2(5) 2_767 .
C20 C18 C17 119.7(6) 2_767 .
C19 C18 C17 121.1(6) . .
C20 C19 C18 119.6(6) . .
C20 C19 H19 120.2 . .
C18 C19 H19 120.2 . .
C19 C20 C18 121.2(6) . 2_767
C19 C20 H20 119.4 . .
C18 C20 H20 119.4 2_767 .
O12 C21 O11 125.0(6) . .
O12 C21 C22 119.8(7) . .
O11 C21 C22 115.2(6) . .
C23 C22 C24 118.8(6) . 2_868
C23 C22 C21 121.4(6) . .
C24 C22 C21 119.7(6) 2_868 .
C22 C23 C24 119.6(6) . .
C22 C23 H23 120.2 . .
C24 C23 H23 120.2 . .
C22 C24 C23 121.5(6) 2_868 .
C22 C24 H24 119.3 2_868 .
C23 C24 H24 119.3 . .
N2 C25 N1 114.7(7) . .
N2 C25 H25 122.7 . .
N1 C25 H25 122.7 . .
N3 C26 N1 110.0(6) . .
N3 C26 H26 125.0 . .
N1 C26 H26 125.0 . .
N3 C27 C28 111.1(5) . .
N3 C27 H27A 109.4 . .
C28 C27 H27A 109.4 . .
N3 C27 H27B 109.4 . .
C28 C27 H27B 109.4 . .
H27A C27 H27B 108.0 . .
C29 C28 C37 120.2(6) . .
C29 C28 C27 119.2(5) . .
C37 C28 C27 120.6(5) . .
C28 C29 C31 119.6(5) . .
C28 C29 C30 120.2(6) . .
C31 C29 C30 120.2(5) . .
C29 C30 H30A 109.5 . .
C29 C30 H30B 109.5 . .
H30A C30 H30B 109.5 . .
C29 C30 H30C 109.5 . .
H30A C30 H30C 109.5 . .
H30B C30 H30C 109.5 . .
C35 C31 C29 120.7(5) . .
C35 C31 C32 119.8(6) . .
C29 C31 C32 119.5(5) . .
N6 C32 C31 110.5(5) . .
N6 C32 H32A 109.5 . .
C31 C32 H32A 109.5 . .
N6 C32 H32B 109.5 . .
C31 C32 H32B 109.5 . .
H32A C32 H32B 108.1 . .
N5 C33 N4 114.0(6) . .
N5 C33 H33 123.0 . .
N4 C33 H33 123.0 . .
N4 C34 N6 110.4(6) . .
N4 C34 H34 124.8 . .
N6 C34 H34 124.8 . .
C31 C35 C36 118.6(6) . .
C31 C35 C39 120.6(5) . .
C36 C35 C39 120.7(5) . .
C37 C36 C35 121.2(5) . .
C37 C36 C40 119.7(5) . .
C35 C36 C40 119.1(6) . .
C36 C37 C28 119.1(5) . .
C36 C37 C38 121.2(6) . .
C28 C37 C38 119.6(6) . .
C37 C38 H38A 109.5 . .
C37 C38 H38B 109.5 . .
H38A C38 H38B 109.5 . .
C37 C38 H38C 109.5 . .
H38A C38 H38C 109.5 . .
H38B C38 H38C 109.5 . .
C35 C39 H39A 109.5 . .
C35 C39 H39B 109.5 . .
H39A C39 H39B 109.5 . .
C35 C39 H39C 109.5 . .
H39A C39 H39C 109.5 . .
H39B C39 H39C 109.5 . .
N9 C40 C36 110.3(5) . .
N9 C40 H40A 109.6 . .
C36 C40 H40A 109.6 . .
N9 C40 H40B 109.6 . .
C36 C40 H40B 109.6 . .
H40A C40 H40B 108.1 . .
N7 C41 N8 114.5(6) . .
N7 C41 H41 122.7 . .
N8 C41 H41 122.7 . .
N9 C42 N8 110.4(6) . .
N9 C42 H42 124.8 . .
N8 C42 H42 124.8 . .
N11 C45 C46 112.5(5) . .
N11 C45 H45A 109.1 . .
C46 C45 H45A 109.1 . .
N11 C45 H45B 109.1 . .
C46 C45 H45B 109.1 . .
H45A C45 H45B 107.8 . .
C47 C46 C51 121.0(6) . .
C47 C46 C45 121.3(6) . .
C51 C46 C45 117.6(6) . .
C46 C47 C48 118.8(6) . .
C46 C47 C54 120.4(7) . .
C48 C47 C54 120.7(6) . .
C49 C48 C47 120.0(6) . .
C49 C48 C62 122.7(7) . .
C47 C48 C62 117.3(7) . .
C48 C49 C50 121.1(7) . .
C48 C49 C53 120.0(7) . .
C50 C49 C53 118.9(8) . .
C51 C50 C49 119.4(7) . .
C51 C50 C55 119.9(7) . .
C49 C50 C55 120.7(7) . .
C50 C51 C46 119.0(6) . .
C50 C51 C52 120.2(6) . .
C46 C51 C52 120.8(6) . .
C51 C52 H52A 109.5 . .
C51 C52 H52B 109.5 . .
H52A C52 H52B 109.5 . .
C51 C52 H52C 109.5 . .
H52A C52 H52C 109.5 . .
H52B C52 H52C 109.5 . .
C49 C53 H53A 109.5 . .
C49 C53 H53B 109.5 . .
H53A C53 H53B 109.5 . .
C49 C53 H53C 109.5 . .
H53A C53 H53C 109.5 . .
H53B C53 H53C 109.5 . .
C47 C54 H54A 109.5 . .
C47 C54 H54B 109.5 . .
H54A C54 H54B 109.5 . .
C47 C54 H54C 109.5 . .
H54A C54 H54C 109.5 . .
H54B C54 H54C 109.5 . .
N13 C55 C50 111.7(6) . .
N13 C55 H55A 109.3 . .
C50 C55 H55A 109.3 . .
N13 C55 H55B 109.3 . .
C50 C55 H55B 109.3 . .
H55A C55 H55B 107.9 . .
N15 C56 N13 110.1(6) . .
N15 C56 H56 124.9 . .
N13 C56 H56 124.9 . .
N14 C57 N15 114.2(6) . .
N14 C57 H57 122.9 . .
N15 C57 H57 122.9 . .
N12 C58 N10 114.9(6) . .
N12 C58 H58 122.6 . .
N10 C58 H58 122.6 . .
N11 C59 N10 109.9(6) . .
N11 C59 H59 125.0 . .
N10 C59 H59 125.0 . .
N16 C60 N17 110.6(6) . .
N16 C60 H60 124.7 . .
N17 C60 H60 124.7 . .
N18 C61 N17 114.3(7) . .
N18 C61 H61 122.8 . .
N17 C61 H61 122.8 . .
N16 C62 C48 112.8(6) . .
N16 C62 H62A 109.0 . .
C48 C62 H62A 109.0 . .
N16 C62 H62B 109.0 . .
C48 C62 H62B 109.0 . .
H62A C62 H62B 107.8 . .
C26 N1 C25 103.1(6) . .
C26 N1 Zn3 121.7(4) . .
C25 N1 Zn3 135.1(5) . .
C25 N2 N3 102.8(6) . .
C26 N3 N2 109.4(5) . .
C26 N3 C27 130.1(5) . .
N2 N3 C27 120.5(5) . .
C34 N4 C33 104.2(5) . .
C34 N4 Zn2 123.0(4) . .
C33 N4 Zn2 132.7(4) . .
C33 N5 N6 102.6(5) . .
C34 N6 N5 108.9(5) . .
C34 N6 C32 129.8(6) . .
N5 N6 C32 121.3(5) . .
C41 N7 N9 102.8(5) . .
C42 N8 C41 102.7(6) . .
C42 N8 Zn3 121.1(4) . 2_857
C41 N8 Zn3 135.8(4) . 2_857
C42 N9 N7 109.6(5) . .
C42 N9 C40 128.8(5) . .
N7 N9 C40 121.6(5) . .
C59 N10 C58 103.0(6) . .
C59 N10 Zn1 127.1(5) . .
C58 N10 Zn1 129.6(4) . .
C59 N11 N12 110.4(5) . .
C59 N11 C45 129.9(6) . .
N12 N11 C45 119.6(6) . .
C58 N12 N11 101.7(5) . .
C56 N13 N14 109.5(6) . .
C56 N13 C55 130.2(6) . .
N14 N13 C55 120.3(6) . .
C57 N14 N13 103.1(6) . .
C56 N15 C57 103.1(6) . .
C56 N15 Zn2 121.5(4) . 2_767
C57 N15 Zn2 135.3(5) . 2_767
C60 N16 N18 109.6(6) . .
C60 N16 C62 129.4(7) . .
N18 N16 C62 121.0(6) . .
C60 N17 C61 102.8(6) . .
C60 N17 Zn1 119.8(4) . 2_666
C61 N17 Zn1 137.2(5) . 2_666
C61 N18 N16 102.7(6) . .
C1 O2 Zn3 109.1(4) . .
C8 O3 Zn1 108.8(4) . .
C9 O5 Zn1 110.9(5) . .
O7' O7 C16 71.4(11) . .
O7 O7' C16 65.3(10) . .
C16 O8 Zn3 134.1(5) . 1_454
C17 O9 Zn2 106.2(4) . .
C21 O11 Zn2 124.1(4) . .
H1B O1W H1A 105.00 . .

loop_
_geom_bond_atom_site_label_1
_geom_bond_atom_site_label_2
_geom_bond_distance
_geom_bond_site_symmetry_2
Zn1 O3 1.973(4) .
Zn1 O5 1.974(5) .
Zn1 N10 2.017(6) .
Zn1 N17 2.062(5) 2_666
Zn2 O11 1.956(4) .
Zn2 O9 1.963(4) .
Zn2 N4 2.018(5) .
Zn2 N15 2.035(5) 2_767
Zn3 O2 1.959(4) .
Zn3 O8 1.962(5) 1_656
Zn3 N1 2.020(5) .
Zn3 N8 2.024(5) 2_857
C1 O1 1.236(8) .
C1 O2 1.275(8) .
C1 C2 1.519(8) .
C2 C3 1.377(9) .
C2 C7 1.388(9) .
C3 C4 1.388(8) .
C3 H3 0.9300 .
C4 C5 1.402(9) .
C4 H4 0.9300 .
C5 C6 1.369(9) .
C5 C8 1.524(8) .
C6 C7 1.394(9) .
C6 H6 0.9300 .
C7 H7 0.9300 .
C8 O4 1.236(8) .
C8 O3 1.277(8) .
C9 O6 1.223(10) .
C9 O5 1.226(9) .
C9 C10 1.534(10) .
C10 C15 1.369(10) .
C10 C11 1.390(9) .
C11 C12 1.359(9) .
C11 H11 0.9300 .
C12 C13 1.391(9) .
C12 H12 0.9300 .
C13 C14 1.384(9) .
C13 C16 1.500(10) .
C14 C15 1.372(10) .
C14 H14 0.9300 .
C15 H15 0.9300 .
C16 O7 1.253(12) .
C16 O8 1.263(9) .
C16 O7' 1.308(14) .
C17 O10 1.224(8) .
C17 O9 1.280(8) .
C17 C18 1.531(8) .
C18 C20 1.383(9) 2_767
C18 C19 1.385(9) .
C19 C20 1.375(8) .
C19 H19 0.9300 .
C20 C18 1.383(9) 2_767
C20 H20 0.9300 .
C21 O12 1.222(8) .
C21 O11 1.265(9) .
C21 C22 1.500(9) .
C22 C23 1.381(9) .
C22 C24 1.388(9) 2_868
C23 C24 1.392(9) .
C23 H23 0.9300 .
C24 C22 1.388(9) 2_868
C24 H24 0.9300 .
C25 N2 1.299(10) .
C25 N1 1.351(9) .
C25 H25 0.9300 .
C26 N3 1.317(8) .
C26 N1 1.332(8) .
C26 H26 0.9300 .
C27 N3 1.469(8) .
C27 C28 1.521(10) .
C27 H27A 0.9700 .
C27 H27B 0.9700 .
C28 C29 1.398(8) .
C28 C37 1.410(9) .
C29 C31 1.405(9) .
C29 C30 1.532(8) .
C30 H30A 0.9600 .
C30 H30B 0.9600 .
C30 H30C 0.9600 .
C31 C35 1.405(9) .
C31 C32 1.512(8) .
C32 N6 1.482(8) .
C32 H32A 0.9700 .
C32 H32B 0.9700 .
C33 N5 1.318(8) .
C33 N4 1.346(8) .
C33 H33 0.9300 .
C34 N4 1.307(8) .
C34 N6 1.333(8) .
C34 H34 0.9300 .
C35 C36 1.406(8) .
C35 C39 1.498(10) .
C36 C37 1.400(10) .
C36 C40 1.521(9) .
C37 C38 1.516(9) .
C38 H38A 0.9600 .
C38 H38B 0.9600 .
C38 H38C 0.9600 .
C39 H39A 0.9600 .
C39 H39B 0.9600 .
C39 H39C 0.9600 .
C40 N9 1.478(8) .
C40 H40A 0.9700 .
C40 H40B 0.9700 .
C41 N7 1.298(9) .
C41 N8 1.356(9) .
C41 H41 0.9300 .
C42 N9 1.310(8) .
C42 N8 1.327(8) .
C42 H42 0.9300 .
C45 N11 1.463(9) .
C45 C46 1.511(9) .
C45 H45A 0.9700 .
C45 H45B 0.9700 .
C46 C47 1.378(9) .
C46 C51 1.412(10) .
C47 C48 1.416(10) .
C47 C54 1.531(11) .
C48 C49 1.362(11) .
C48 C62 1.510(10) .
C49 C50 1.404(10) .
C49 C53 1.545(10) .
C50 C51 1.387(9) .
C50 C55 1.509(11) .
C51 C52 1.514(9) .
C52 H52A 0.9600 .
C52 H52B 0.9600 .
C52 H52C 0.9600 .
C53 H53A 0.9600 .
C53 H53B 0.9600 .
C53 H53C 0.9600 .
C54 H54A 0.9600 .
C54 H54B 0.9600 .
C54 H54C 0.9600 .
C55 N13 1.484(10) .
C55 H55A 0.9700 .
C55 H55B 0.9700 .
C56 N15 1.319(8) .
C56 N13 1.329(9) .
C56 H56 0.9300 .
C57 N14 1.318(10) .
C57 N15 1.339(9) .
C57 H57 0.9300 .
C58 N12 1.314(9) .
C58 N10 1.340(9) .
C58 H58 0.9300 .
C59 N11 1.306(9) .
C59 N10 1.330(9) .
C59 H59 0.9300 .
C60 N16 1.314(9) .
C60 N17 1.325(8) .
C60 H60 0.9300 .
C61 N18 1.323(10) .
C61 N17 1.335(9) .
C61 H61 0.9300 .
C62 N16 1.469(9) .
C62 H62A 0.9700 .
C62 H62B 0.9700 .
N2 N3 1.376(8) .
N5 N6 1.375(8) .
N7 N9 1.369(8) .
N8 Zn3 2.024(5) 2_857
N11 N12 1.366(8) .
N13 N14 1.341(8) .
N15 Zn2 2.035(5) 2_767
N16 N18 1.346(9) .
N17 Zn1 2.062(5) 2_666
O7 O7' 0.946(14) .
O8 Zn3 1.962(5) 1_454
O1W H1B 0.90(2) .
O1W H1A 0.91(2) .

loop_
_geom_hbond_atom_site_label_D
_geom_hbond_atom_site_label_H
_geom_hbond_atom_site_label_A
_geom_hbond_distance_DH
_geom_hbond_distance_HA
_geom_hbond_distance_DA
_geom_hbond_angle_DHA
_geom_hbond_site_symmetry_A
O1W H1B O12 0.90(2) 2.4(2) 3.032(17) 128(21) .
O1W H1A O1 0.91(2) 2.5(3) 3.11(2) 124(25) 2_757

loop_
_geom_torsion_atom_site_label_1
_geom_torsion_atom_site_label_2
_geom_torsion_atom_site_label_3
_geom_torsion_atom_site_label_4
_geom_torsion
_geom_torsion_site_symmetry_1
_geom_torsion_site_symmetry_4
O1 C1 C2 C3 170.1(6) . .
O2 C1 C2 C3 -11.6(9) . .
O1 C1 C2 C7 -10.1(9) . .
O2 C1 C2 C7 168.1(6) . .
C7 C2 C3 C4 0.5(9) . .
C1 C2 C3 C4 -179.8(6) . .
C2 C3 C4 C5 -0.8(10) . .
C3 C4 C5 C6 0.1(9) . .
C3 C4 C5 C8 -179.7(6) . .
C4 C5 C6 C7 1.1(10) . .
C8 C5 C6 C7 -179.2(6) . .
C3 C2 C7 C6 0.7(9) . .
C1 C2 C7 C6 -179.1(6) . .
C5 C6 C7 C2 -1.4(10) . .
C6 C5 C8 O4 -176.7(6) . .
C4 C5 C8 O4 3.1(9) . .
C6 C5 C8 O3 0.8(9) . .
C4 C5 C8 O3 -179.4(6) . .
O6 C9 C10 C15 171.5(7) . .
O5 C9 C10 C15 -10.7(10) . .
O6 C9 C10 C11 -10.6(10) . .
O5 C9 C10 C11 167.2(6) . .
C15 C10 C11 C12 2.0(10) . .
C9 C10 C11 C12 -175.9(6) . .
C10 C11 C12 C13 -1.4(10) . .
C11 C12 C13 C14 -0.3(9) . .
C11 C12 C13 C16 -179.0(6) . .
C12 C13 C14 C15 1.3(9) . .
C16 C13 C14 C15 -180.0(6) . .
C11 C10 C15 C14 -1.0(9) . .
C9 C10 C15 C14 176.9(6) . .
C13 C14 C15 C10 -0.7(10) . .
C14 C13 C16 O7 -20.6(13) . .
C12 C13 C16 O7 158.0(10) . .
C14 C13 C16 O8 -176.6(6) . .
C12 C13 C16 O8 2.1(10) . .
C14 C13 C16 O7' 27.2(11) . .
C12 C13 C16 O7' -154.2(8) . .
O10 C17 C18 C20 1.0(9) . 2_767
O9 C17 C18 C20 -176.1(6) . 2_767
O10 C17 C18 C19 179.7(6) . .
O9 C17 C18 C19 2.6(9) . .
C20 C18 C19 C20 -1.1(10) 2_767 .
C17 C18 C19 C20 -179.8(6) . .
C18 C19 C20 C18 1.1(10) . 2_767
O12 C21 C22 C23 178.7(7) . .
O11 C21 C22 C23 -2.8(9) . .
O12 C21 C22 C24 -2.5(10) . 2_868
O11 C21 C22 C24 176.0(6) . 2_868
C24 C22 C23 C24 -3.1(10) 2_868 .
C21 C22 C23 C24 175.8(6) . .
C22 C23 C24 C22 3.2(11) . 2_868
N3 C27 C28 C29 50.6(8) . .
N3 C27 C28 C37 -128.2(6) . .
C37 C28 C29 C31 8.5(9) . .
C27 C28 C29 C31 -170.3(5) . .
C37 C28 C29 C30 -169.1(6) . .
C27 C28 C29 C30 12.0(9) . .
C28 C29 C31 C35 -5.4(9) . .
C30 C29 C31 C35 172.2(6) . .
C28 C29 C31 C32 172.6(5) . .
C30 C29 C31 C32 -9.8(8) . .
C35 C31 C32 N6 89.3(7) . .
C29 C31 C32 N6 -88.7(7) . .
C29 C31 C35 C36 -1.0(8) . .
C32 C31 C35 C36 -179.0(5) . .
C29 C31 C35 C39 -176.8(6) . .
C32 C31 C35 C39 5.2(8) . .
C31 C35 C36 C37 4.4(9) . .
C39 C35 C36 C37 -179.8(6) . .
C31 C35 C36 C40 -177.5(5) . .
C39 C35 C36 C40 -1.6(9) . .
C35 C36 C37 C28 -1.4(9) . .
C40 C36 C37 C28 -179.5(5) . .
C35 C36 C37 C38 -180.0(6) . .
C40 C36 C37 C38 1.9(9) . .
C29 C28 C37 C36 -5.1(9) . .
C27 C28 C37 C36 173.7(5) . .
C29 C28 C37 C38 173.5(6) . .
C27 C28 C37 C38 -7.7(9) . .
C37 C36 C40 N9 85.0(7) . .
C35 C36 C40 N9 -93.2(7) . .
N11 C45 C46 C47 91.3(8) . .
N11 C45 C46 C51 -86.1(7) . .
C51 C46 C47 C48 1.8(9) . .
C45 C46 C47 C48 -175.6(6) . .
C51 C46 C47 C54 -176.7(6) . .
C45 C46 C47 C54 5.9(9) . .
C46 C47 C48 C49 5.3(9) . .
C54 C47 C48 C49 -176.2(6) . .
C46 C47 C48 C62 -173.2(6) . .
C54 C47 C48 C62 5.3(9) . .
C47 C48 C49 C50 -6.1(9) . .
C62 C48 C49 C50 172.4(6) . .
C47 C48 C49 C53 174.9(6) . .
C62 C48 C49 C53 -6.6(10) . .
C48 C49 C50 C51 -0.3(10) . .
C53 C49 C50 C51 178.7(6) . .
C48 C49 C50 C55 179.3(6) . .
C53 C49 C50 C55 -1.7(10) . .
C49 C50 C51 C46 7.2(9) . .
C55 C50 C51 C46 -172.4(6) . .
C49 C50 C51 C52 -171.4(6) . .
C55 C50 C51 C52 9.1(9) . .
C47 C46 C51 C50 -8.0(9) . .
C45 C46 C51 C50 169.5(6) . .
C47 C46 C51 C52 170.6(6) . .
C45 C46 C51 C52 -12.0(9) . .
C51 C50 C55 N13 65.6(9) . .
C49 C50 C55 N13 -113.9(8) . .
C49 C48 C62 N16 94.3(9) . .
C47 C48 C62 N16 -87.2(8) . .
N3 C26 N1 C25 0.3(7) . .
N3 C26 N1 Zn3 176.6(4) . .
N2 C25 N1 C26 -1.0(9) . .
N2 C25 N1 Zn3 -176.5(5) . .
O2 Zn3 N1 C26 -99.7(5) . .
O8 Zn3 N1 C26 8.7(5) 1_656 .
N8 Zn3 N1 C26 123.8(5) 2_857 .
O2 Zn3 N1 C25 75.2(7) . .
O8 Zn3 N1 C25 -176.4(7) 1_656 .
N8 Zn3 N1 C25 -61.3(7) 2_857 .
N1 C25 N2 N3 1.2(9) . .
N1 C26 N3 N2 0.4(7) . .
N1 C26 N3 C27 -178.0(6) . .
C25 N2 N3 C26 -0.9(8) . .
C25 N2 N3 C27 177.7(6) . .
C28 C27 N3 C26 29.2(9) . .
C28 C27 N3 N2 -149.1(6) . .
N6 C34 N4 C33 0.2(6) . .
N6 C34 N4 Zn2 176.3(4) . .
N5 C33 N4 C34 -0.1(6) . .
N5 C33 N4 Zn2 -175.6(4) . .
O11 Zn2 N4 C34 36.4(5) . .
O9 Zn2 N4 C34 -83.3(5) . .
N15 Zn2 N4 C34 138.3(4) 2_767 .
O11 Zn2 N4 C33 -148.8(5) . .
O9 Zn2 N4 C33 91.6(5) . .
N15 Zn2 N4 C33 -46.8(6) 2_767 .
N4 C33 N5 N6 -0.1(6) . .
N4 C34 N6 N5 -0.3(7) . .
N4 C34 N6 C32 -178.4(5) . .
C33 N5 N6 C34 0.2(6) . .
C33 N5 N6 C32 178.5(5) . .
C31 C32 N6 C34 -114.3(7) . .
C31 C32 N6 N5 67.8(7) . .
N8 C41 N7 N9 0.1(8) . .
N9 C42 N8 C41 -1.4(7) . .
N9 C42 N8 Zn3 172.6(4) . 2_857
N7 C41 N8 C42 0.8(8) . .
N7 C41 N8 Zn3 -171.9(5) . 2_857
N8 C42 N9 N7 1.6(7) . .
N8 C42 N9 C40 -179.2(6) . .
C41 N7 N9 C42 -1.0(7) . .
C41 N7 N9 C40 179.7(6) . .
C36 C40 N9 C42 -30.6(9) . .
C36 C40 N9 N7 148.5(6) . .
N11 C59 N10 C58 -0.3(7) . .
N11 C59 N10 Zn1 174.0(4) . .
N12 C58 N10 C59 0.0(7) . .
N12 C58 N10 Zn1 -174.0(4) . .
O3 Zn1 N10 C59 -81.7(6) . .
O5 Zn1 N10 C59 46.9(6) . .
N17 Zn1 N10 C59 153.0(5) 2_666 .
O3 Zn1 N10 C58 91.0(5) . .
O5 Zn1 N10 C58 -140.4(5) . .
N17 Zn1 N10 C58 -34.3(6) 2_666 .
N10 C59 N11 N12 0.4(7) . .
N10 C59 N11 C45 -176.3(6) . .
C46 C45 N11 C59 -125.3(7) . .
C46 C45 N11 N12 58.2(8) . .
N10 C58 N12 N11 0.2(7) . .
C59 N11 N12 C58 -0.4(7) . .
C45 N11 N12 C58 176.8(5) . .
N15 C56 N13 N14 0.9(8) . .
N15 C56 N13 C55 -179.2(7) . .
C50 C55 N13 C56 4.7(12) . .
C50 C55 N13 N14 -175.3(6) . .
N15 C57 N14 N13 1.2(9) . .
C56 N13 N14 C57 -1.2(8) . .
C55 N13 N14 C57 178.9(7) . .
N13 C56 N15 C57 -0.1(8) . .
N13 C56 N15 Zn2 -177.2(4) . 2_767
N14 C57 N15 C56 -0.7(9) . .
N14 C57 N15 Zn2 175.7(5) . 2_767
N17 C60 N16 N18 -0.6(8) . .
N17 C60 N16 C62 -179.8(7) . .
C48 C62 N16 C60 -40.5(12) . .
C48 C62 N16 N18 140.4(7) . .
N16 C60 N17 C61 0.4(8) . .
N16 C60 N17 Zn1 176.3(4) . 2_666
N18 C61 N17 C60 -0.1(8) . .
N18 C61 N17 Zn1 -174.9(5) . 2_666
N17 C61 N18 N16 -0.2(8) . .
C60 N16 N18 C61 0.5(8) . .
C62 N16 N18 C61 179.8(6) . .
O1 C1 O2 Zn3 6.8(8) . .
C2 C1 O2 Zn3 -171.4(4) . .
O8 Zn3 O2 C1 179.7(4) 1_656 .
N1 Zn3 O2 C1 -79.9(5) . .
N8 Zn3 O2 C1 60.6(5) 2_857 .
O4 C8 O3 Zn1 0.0(8) . .
C5 C8 O3 Zn1 -177.4(4) . .
O5 Zn1 O3 C8 164.2(4) . .
N10 Zn1 O3 C8 -60.3(5) . .
N17 Zn1 O3 C8 65.1(4) 2_666 .
O6 C9 O5 Zn1 3.9(10) . .
C10 C9 O5 Zn1 -173.8(4) . .
O3 Zn1 O5 C9 90.1(5) . .
N10 Zn1 O5 C9 -41.3(6) . .
N17 Zn1 O5 C9 -157.5(5) 2_666 .
O8 C16 O7 O7' -114.6(12) . .
C13 C16 O7 O7' 89.2(12) . .
O8 C16 O7' O7 92.4(13) . .
C13 C16 O7' O7 -113.7(11) . .
O7 C16 O8 Zn3 9.0(13) . 1_454
O7' C16 O8 Zn3 -40.9(13) . 1_454
C13 C16 O8 Zn3 166.3(4) . 1_454
O10 C17 O9 Zn2 -2.4(7) . .
C18 C17 O9 Zn2 174.7(4) . .
O11 Zn2 O9 C17 175.0(4) . .
N4 Zn2 O9 C17 -63.8(5) . .
N15 Zn2 O9 C17 74.5(4) 2_767 .
O12 C21 O11 Zn2 8.7(10) . .
C22 C21 O11 Zn2 -169.7(4) . .
O9 Zn2 O11 C21 67.1(5) . .
N4 Zn2 O11 C21 -57.5(6) . .
N15 Zn2 O11 C21 -175.3(5) 2_767 .
